data_2220856
loop_
_publ_author_name
'Xu, Liang-zhong'
'Sun, Shan-qi'
'Guo, Wei'
'Su, Qun-qun'

_publ_section_title
;
 4-Butoxy-3-(2,4-dichlorophenyl)-1-oxaspiro[4.5]dec-3-en-2-one
;
_journal_coeditor_code LH2747
_journal_issue 2
_journal_name_full 'Acta Crystallographica Section E'
_journal_page_first o302
_journal_paper_doi 10.1107/S1600536809000579
_journal_volume 65
_journal_year 2009
_chemical_formula_iupac 'C19 H22 Cl2 O3'
_chemical_formula_moiety 'C19 H22 Cl2 O3'
_chemical_formula_sum 'C19 H22 Cl2 O3'
_chemical_formula_weight 369.27
_chemical_name_systematic
;
4-Butoxy-3-(2,4-dichlorophenyl)-1-oxaspiro[4.5]dec-3-en-2-one
;
_space_group_IT_number 61
_symmetry_cell_setting orthorhombic
_symmetry_space_group_name_Hall '-P 2ac 2ab'
_symmetry_space_group_name_H-M 'P b c a'
_atom_sites_solution_hydrogens geom
_atom_sites_solution_primary direct
_atom_sites_solution_secondary difmap
_audit_creation_method SHELXL-97
_cell_angle_alpha 90.00
_cell_angle_beta 90.00
_cell_angle_gamma 90.00
_cell_formula_units_Z 8
_cell_length_a 15.177(3)
_cell_length_b 13.735(3)
_cell_length_c 17.497(4)
_cell_measurement_reflns_used 7182
_cell_measurement_temperature 113(2)
_cell_measurement_theta_max 27.511
_cell_measurement_theta_min 2.312
_cell_volume 3647.4(14)
_computing_cell_refinement 'CrystalClear (Rigaku, 2005)'
_computing_data_collection 'CrystalClear (Rigaku, 2005)'
_computing_data_reduction 'CrystalClear (Rigaku, 2005)'
_computing_molecular_graphics 'SHELXTL (Sheldrick, 2008)'
_computing_publication_material 'SHELXTL (Sheldrick, 2008)'
_computing_structure_refinement 'SHELXTL (Sheldrick, 2008)'
_computing_structure_solution 'SHELXTL (Sheldrick, 2008)'
_diffrn_ambient_temperature 113(2)
_diffrn_measured_fraction_theta_full 1.000
_diffrn_measured_fraction_theta_max 1.000
_diffrn_measurement_device_type 'Rigaku Saturn'
_diffrn_measurement_method \w
_diffrn_radiation_monochromator confocal
_diffrn_radiation_source 'rotating anode'
_diffrn_radiation_type MoK\a
_diffrn_radiation_wavelength 0.71073
_diffrn_reflns_av_R_equivalents 0.0898
_diffrn_reflns_av_sigmaI/netI 0.0579
_diffrn_reflns_limit_h_max 18
_diffrn_reflns_limit_h_min -17
_diffrn_reflns_limit_k_max 13
_diffrn_reflns_limit_k_min -16
_diffrn_reflns_limit_l_max 19
_diffrn_reflns_limit_l_min -20
_diffrn_reflns_number 23387
_diffrn_reflns_theta_full 25.02
_diffrn_reflns_theta_max 25.02
_diffrn_reflns_theta_min 2.31
_diffrn_standards_decay_% 0
_diffrn_standards_interval_count 0
_diffrn_standards_interval_time 0
_diffrn_standards_number 0
_exptl_absorpt_coefficient_mu 0.370
_exptl_absorpt_correction_T_max 0.9640
_exptl_absorpt_correction_T_min 0.9364
_exptl_absorpt_correction_type multi-scan
_exptl_absorpt_process_details '(CrystalClear; Rigaku, 2005)'
_exptl_crystal_colour colorless
_exptl_crystal_density_diffrn 1.345
_exptl_crystal_density_method 'not measured'
_exptl_crystal_description Platelet
_exptl_crystal_F_000 1552
_exptl_crystal_size_max 0.18
_exptl_crystal_size_mid 0.14
_exptl_crystal_size_min 0.10
_refine_diff_density_max 0.602
_refine_diff_density_min -0.350
_refine_ls_extinction_method none
_refine_ls_goodness_of_fit_ref 1.075
_refine_ls_hydrogen_treatment constr
_refine_ls_matrix_type full
_refine_ls_number_parameters 218
_refine_ls_number_reflns 3217
_refine_ls_number_restraints 0
_refine_ls_restrained_S_all 1.075
_refine_ls_R_factor_all 0.0585
_refine_ls_R_factor_gt 0.0452
_refine_ls_shift/su_max 0.001
_refine_ls_shift/su_mean 0.000
_refine_ls_structure_factor_coef Fsqd
_refine_ls_weighting_details 'calc w=1/[\s^2^(Fo^2^)+(0.0705P)^2^+0.1293P] where P=(Fo^2^+2Fc^2^)/3'
_refine_ls_weighting_scheme calc
_refine_ls_wR_factor_gt 0.1248
_refine_ls_wR_factor_ref 0.1311
_reflns_number_gt 2536
_reflns_number_total 3217
_reflns_threshold_expression I>2\s(I)
_cod_data_source_file lh2747.cif
_cod_data_source_block I
_cod_depositor_comments
;
The following automatic conversions were performed:
'_symmetry_cell_setting' value 'Orthorhombic' changed to 'orthorhombic'
according to '/home/saulius/struct/CIF-dictionaries/cif_core.dic'
dictionary named 'cif_core.dic' version 2.4.1 from 2010-06-29.

Automatic conversion script
Id: cif_fix_enum 1527 2010-12-29 10:47:43Z saulius 

The following automatic conversions were performed:

'_symmetry_cell_setting' value 'Orthorhombic' changed to
'orthorhombic' according to
/home/saulius/struct/CIF-dictionaries/cif_core.dic dictionary named
'cif_core.dic' version 2.4.1 from 2010-06-29.

Automatic conversion script
Id: cif_fix_values 1715 2011-07-08 13:25:40Z adriana 
;
_cod_original_cell_volume 3647.4(13)
_cod_database_code 2220856
_cod_database_fobs_code 2220856

loop_
_symmetry_equiv_pos_as_xyz
'x, y, z'
'-x+1/2, -y, z+1/2'
'-x, y+1/2, -z+1/2'
'x+1/2, -y+1/2, -z'
'-x, -y, -z'
'x-1/2, y, -z-1/2'
'x, -y-1/2, z-1/2'
'-x-1/2, y-1/2, z'

loop_
_atom_site_type_symbol
_atom_site_label
_atom_site_fract_x
_atom_site_fract_y
_atom_site_fract_z
_atom_site_U_iso_or_equiv
_atom_site_adp_type
_atom_site_calc_flag
_atom_site_refinement_flags
_atom_site_occupancy
_atom_site_disorder_assembly
_atom_site_disorder_group
Cl Cl1 0.10283(4) 0.81909(5) 0.06309(3) 0.0362(2) Uani d . 1 . .
Cl Cl2 -0.13817(4) 0.55405(6) -0.02124(4) 0.0402(2) Uani d . 1 . .
O O1 0.12744(9) 0.83740(13) 0.31227(8) 0.0267(4) Uani d . 1 . .
O O2 -0.00361(10) 0.84602(15) 0.25290(10) 0.0382(5) Uani d . 1 . .
O O3 0.24825(9) 0.64650(13) 0.22585(8) 0.0234(4) Uani d . 1 . .
C C1 0.20839(12) 0.78176(19) 0.30321(12) 0.0211(5) Uani d . 1 . .
C C2 0.28018(14) 0.84967(19) 0.27409(13) 0.0244(5) Uani d . 1 . .
H H2A 0.2608 0.8795 0.2267 0.029 Uiso calc R 1 . .
H H2B 0.3328 0.8120 0.2632 0.029 Uiso calc R 1 . .
C C3 0.30279(14) 0.9295(2) 0.33171(13) 0.0299(6) Uani d . 1 . .
H H3A 0.3507 0.9690 0.3121 0.036 Uiso calc R 1 . .
H H3B 0.2521 0.9714 0.3391 0.036 Uiso calc R 1 . .
C C4 0.32958(15) 0.8847(2) 0.40787(13) 0.0323(6) Uani d . 1 . .
H H4A 0.3401 0.9362 0.4447 0.039 Uiso calc R 1 . .
H H4B 0.3841 0.8489 0.4014 0.039 Uiso calc R 1 . .
C C5 0.25880(15) 0.8165(2) 0.43855(13) 0.0307(6) Uani d . 1 . .
H H5A 0.2067 0.8540 0.4513 0.037 Uiso calc R 1 . .
H H5B 0.2799 0.7859 0.4850 0.037 Uiso calc R 1 . .
C C6 0.23407(14) 0.7375(2) 0.38050(12) 0.0259(6) Uani d . 1 . .
H H6A 0.1851 0.6997 0.4002 0.031 Uiso calc R 1 . .
H H6B 0.2837 0.6938 0.3735 0.031 Uiso calc R 1 . .
C C7 0.18423(13) 0.70785(18) 0.24397(12) 0.0195(5) Uani d . 1 . .
C C8 0.23904(13) 0.58949(18) 0.15675(12) 0.0225(5) Uani d . 1 . .
H H8A 0.2200 0.6304 0.1147 0.027 Uiso calc R 1 . .
H H8B 0.1959 0.5382 0.1640 0.027 Uiso calc R 1 . .
C C9 0.32863(14) 0.54638(17) 0.13996(13) 0.0241(5) Uani d . 1 . .
H H9A 0.3247 0.5073 0.0939 0.029 Uiso calc R 1 . .
H H9B 0.3450 0.5035 0.1816 0.029 Uiso calc R 1 . .
C C10 0.40051(13) 0.6221(2) 0.12948(13) 0.0275(6) Uani d . 1 . .
H H10A 0.4078 0.6583 0.1767 0.033 Uiso calc R 1 . .
H H10B 0.3829 0.6677 0.0899 0.033 Uiso calc R 1 . .
C C11 0.48797(15) 0.5757(2) 0.10750(14) 0.0380(7) Uani d . 1 . .
H H11A 0.5013 0.5239 0.1425 0.057 Uiso calc R 1 . .
H H11B 0.5338 0.6238 0.1096 0.057 Uiso calc R 1 . .
H H11C 0.4840 0.5501 0.0566 0.057 Uiso calc R 1 . .
C C12 0.10200(13) 0.72226(19) 0.21741(12) 0.0204(5) Uani d . 1 . .
C C13 0.06647(13) 0.80578(19) 0.25970(12) 0.0255(6) Uani d . 1 . .
C C14 0.04851(13) 0.67432(18) 0.15677(12) 0.0207(5) Uani d . 1 . .
C C15 0.04096(13) 0.71635(18) 0.08456(12) 0.0229(5) Uani d . 1 . .
C C16 -0.01452(14) 0.67937(18) 0.02864(12) 0.0257(5) Uani d . 1 . .
H H16 -0.0185 0.7085 -0.0192 0.031 Uiso calc R 1 . .
C C17 -0.06371(14) 0.59783(19) 0.04641(13) 0.0267(6) Uani d . 1 . .
C C18 -0.05625(14) 0.5511(2) 0.11608(13) 0.0285(6) Uani d . 1 . .
H H18 -0.0881 0.4947 0.1262 0.034 Uiso calc R 1 . .
C C19 -0.00021(13) 0.59027(18) 0.17061(12) 0.0240(5) Uani d . 1 . .
H H19 0.0050 0.5595 0.2178 0.029 Uiso calc R 1 . .

loop_
_atom_site_aniso_label
_atom_site_aniso_U_11
_atom_site_aniso_U_22
_atom_site_aniso_U_33
_atom_site_aniso_U_12
_atom_site_aniso_U_13
_atom_site_aniso_U_23
Cl1 0.0475(4) 0.0282(4) 0.0329(4) -0.0146(3) -0.0045(3) 0.0049(3)
Cl2 0.0339(3) 0.0451(5) 0.0417(4) -0.0047(3) -0.0147(3) -0.0141(3)
O1 0.0154(7) 0.0332(11) 0.0316(9) 0.0046(7) -0.0038(6) -0.0143(8)
O2 0.0195(8) 0.0453(13) 0.0499(11) 0.0089(8) -0.0087(7) -0.0205(10)
O3 0.0208(7) 0.0267(10) 0.0229(8) 0.0088(7) -0.0027(6) -0.0074(7)
C1 0.0151(9) 0.0250(13) 0.0231(11) 0.0041(11) -0.0005(8) -0.0033(10)
C2 0.0188(10) 0.0277(14) 0.0269(12) -0.0003(11) -0.0027(8) 0.0018(11)
C3 0.0214(11) 0.0281(14) 0.0402(14) -0.0038(11) -0.0049(9) -0.0051(12)
C4 0.0254(11) 0.0382(16) 0.0334(12) -0.0002(12) -0.0081(10) -0.0073(12)
C5 0.0309(12) 0.0395(16) 0.0215(12) 0.0013(12) -0.0045(9) -0.0062(11)
C6 0.0252(11) 0.0301(15) 0.0224(11) -0.0021(11) 0.0006(8) -0.0013(11)
C7 0.0180(10) 0.0211(12) 0.0195(10) 0.0015(11) 0.0022(8) 0.0001(9)
C8 0.0202(10) 0.0250(14) 0.0224(11) 0.0031(10) -0.0031(8) -0.0061(10)
C9 0.0232(11) 0.0238(13) 0.0254(11) 0.0027(11) 0.0010(8) -0.0069(10)
C10 0.0255(11) 0.0309(15) 0.0259(11) 0.0015(12) -0.0007(9) 0.0018(11)
C11 0.0247(11) 0.062(2) 0.0269(12) -0.0027(14) 0.0036(9) -0.0034(13)
C12 0.0186(10) 0.0220(13) 0.0206(11) 0.0014(11) -0.0015(8) -0.0020(10)
C13 0.0142(10) 0.0326(15) 0.0298(12) -0.0007(11) -0.0032(8) -0.0091(11)
C14 0.0149(9) 0.0240(12) 0.0231(11) 0.0029(10) -0.0006(8) -0.0048(10)
C15 0.0198(9) 0.0206(12) 0.0284(11) -0.0028(11) -0.0005(8) -0.0025(10)
C16 0.0289(11) 0.0248(14) 0.0233(12) 0.0042(11) -0.0053(9) -0.0012(10)
C17 0.0201(10) 0.0293(14) 0.0307(12) -0.0009(11) -0.0050(9) -0.0106(11)
C18 0.0224(11) 0.0292(14) 0.0340(13) -0.0060(11) 0.0004(9) -0.0034(11)
C19 0.0214(10) 0.0268(14) 0.0239(11) -0.0031(11) 0.0011(8) 0.0013(10)

loop_
_atom_type_symbol
_atom_type_description
_atom_type_scat_dispersion_real
_atom_type_scat_dispersion_imag
_atom_type_scat_source
C C 0.0033 0.0016 'International Tables Vol C Tables 4.2.6.8 and 6.1.1.4'
H H 0.0000 0.0000 'International Tables Vol C Tables 4.2.6.8 and 6.1.1.4'
O O 0.0106 0.0060 'International Tables Vol C Tables 4.2.6.8 and 6.1.1.4'
Cl Cl 0.1484 0.1585 'International Tables Vol C Tables 4.2.6.8 and 6.1.1.4'

loop_
_geom_angle_atom_site_label_1
_geom_angle_atom_site_label_2
_geom_angle_atom_site_label_3
_geom_angle_site_symmetry_1
_geom_angle_site_symmetry_3
_geom_angle
_geom_angle_publ_flag
C13 O1 C1 . . 109.23(17) ?
C7 O3 C8 . . 118.25(16) ?
O1 C1 C7 . . 103.00(15) ?
O1 C1 C2 . . 108.6(2) ?
C7 C1 C2 . . 111.05(17) ?
O1 C1 C6 . . 109.07(16) ?
C7 C1 C6 . . 113.8(2) ?
C2 C1 C6 . . 110.88(17) ?
C1 C2 C3 . . 112.31(18) ?
C1 C2 H2A . . 109.1 ?
C3 C2 H2A . . 109.1 ?
C1 C2 H2B . . 109.1 ?
C3 C2 H2B . . 109.1 ?
H2A C2 H2B . . 107.9 ?
C4 C3 C2 . . 110.3(2) ?
C4 C3 H3A . . 109.6 ?
C2 C3 H3A . . 109.6 ?
C4 C3 H3B . . 109.6 ?
C2 C3 H3B . . 109.6 ?
H3A C3 H3B . . 108.1 ?
C3 C4 C5 . . 111.63(18) ?
C3 C4 H4A . . 109.3 ?
C5 C4 H4A . . 109.3 ?
C3 C4 H4B . . 109.3 ?
C5 C4 H4B . . 109.3 ?
H4A C4 H4B . . 108.0 ?
C4 C5 C6 . . 112.01(19) ?
C4 C5 H5A . . 109.2 ?
C6 C5 H5A . . 109.2 ?
C4 C5 H5B . . 109.2 ?
C6 C5 H5B . . 109.2 ?
H5A C5 H5B . . 107.9 ?
C5 C6 C1 . . 111.5(2) ?
C5 C6 H6A . . 109.3 ?
C1 C6 H6A . . 109.3 ?
C5 C6 H6B . . 109.3 ?
C1 C6 H6B . . 109.3 ?
H6A C6 H6B . . 108.0 ?
O3 C7 C12 . . 133.7(2) ?
O3 C7 C1 . . 114.69(17) ?
C12 C7 C1 . . 111.49(19) ?
O3 C8 C9 . . 106.70(16) ?
O3 C8 H8A . . 110.4 ?
C9 C8 H8A . . 110.4 ?
O3 C8 H8B . . 110.4 ?
C9 C8 H8B . . 110.4 ?
H8A C8 H8B . . 108.6 ?
C8 C9 C10 . . 113.7(2) ?
C8 C9 H9A . . 108.8 ?
C10 C9 H9A . . 108.8 ?
C8 C9 H9B . . 108.8 ?
C10 C9 H9B . . 108.8 ?
H9A C9 H9B . . 107.7 ?
C9 C10 C11 . . 111.7(2) ?
C9 C10 H10A . . 109.3 ?
C11 C10 H10A . . 109.3 ?
C9 C10 H10B . . 109.3 ?
C11 C10 H10B . . 109.3 ?
H10A C10 H10B . . 107.9 ?
C10 C11 H11A . . 109.5 ?
C10 C11 H11B . . 109.5 ?
H11A C11 H11B . . 109.5 ?
C10 C11 H11C . . 109.5 ?
H11A C11 H11C . . 109.5 ?
H11B C11 H11C . . 109.5 ?
C7 C12 C13 . . 106.35(19) ?
C7 C12 C14 . . 133.3(2) ?
C13 C12 C14 . . 120.29(18) ?
O2 C13 O1 . . 121.0(2) ?
O2 C13 C12 . . 129.3(2) ?
O1 C13 C12 . . 109.68(18) ?
C19 C14 C15 . . 117.2(2) ?
C19 C14 C12 . . 122.2(2) ?
C15 C14 C12 . . 120.5(2) ?
C16 C15 C14 . . 122.5(2) ?
C16 C15 Cl1 . . 118.24(18) ?
C14 C15 Cl1 . . 119.23(17) ?
C17 C16 C15 . . 117.8(2) ?
C17 C16 H16 . . 121.1 ?
C15 C16 H16 . . 121.1 ?
C16 C17 C18 . . 122.1(2) ?
C16 C17 Cl2 . . 118.49(19) ?
C18 C17 Cl2 . . 119.44(19) ?
C17 C18 C19 . . 118.5(2) ?
C17 C18 H18 . . 120.8 ?
C19 C18 H18 . . 120.8 ?
C18 C19 C14 . . 121.9(2) ?
C18 C19 H19 . . 119.1 ?
C14 C19 H19 . . 119.1 ?

loop_
_geom_bond_atom_site_label_1
_geom_bond_atom_site_label_2
_geom_bond_site_symmetry_2
_geom_bond_distance
_geom_bond_publ_flag
Cl1 C15 . 1.736(2) ?
Cl2 C17 . 1.744(2) ?
O1 C13 . 1.375(3) ?
O1 C1 . 1.455(2) ?
O2 C13 . 1.204(3) ?
O3 C7 . 1.325(3) ?
O3 C8 . 1.447(3) ?
C1 C7 . 1.497(3) ?
C1 C2 . 1.522(3) ?
C1 C6 . 1.533(3) ?
C2 C3 . 1.529(3) ?
C2 H2A . 0.9700 ?
C2 H2B . 0.9700 ?
C3 C4 . 1.523(3) ?
C3 H3A . 0.9700 ?
C3 H3B . 0.9700 ?
C4 C5 . 1.523(4) ?
C4 H4A . 0.9700 ?
C4 H4B . 0.9700 ?
C5 C6 . 1.533(3) ?
C5 H5A . 0.9700 ?
C5 H5B . 0.9700 ?
C6 H6A . 0.9700 ?
C6 H6B . 0.9700 ?
C7 C12 . 1.346(3) ?
C8 C9 . 1.512(3) ?
C8 H8A . 0.9700 ?
C8 H8B . 0.9700 ?
C9 C10 . 1.519(3) ?
C9 H9A . 0.9700 ?
C9 H9B . 0.9700 ?
C10 C11 . 1.522(3) ?
C10 H10A . 0.9700 ?
C10 H10B . 0.9700 ?
C11 H11A . 0.9600 ?
C11 H11B . 0.9600 ?
C11 H11C . 0.9600 ?
C12 C13 . 1.468(3) ?
C12 C14 . 1.489(3) ?
C14 C19 . 1.392(3) ?
C14 C15 . 1.394(3) ?
C15 C16 . 1.387(3) ?
C16 C17 . 1.381(3) ?
C16 H16 . 0.9300 ?
C17 C18 . 1.382(3) ?
C18 C19 . 1.387(3) ?
C18 H18 . 0.9300 ?
C19 H19 . 0.9300 ?

loop_
_geom_hbond_atom_site_label_D
_geom_hbond_atom_site_label_H
_geom_hbond_atom_site_label_A
_geom_hbond_site_symmetry_A
_geom_hbond_distance_DH
_geom_hbond_distance_HA
_geom_hbond_distance_DA
_geom_hbond_angle_DHA
C2 H2B O2 6_656 0.97 2.54 3.316(3) 136.7
C18 H18 O1 3_545 0.93 2.49 3.370(3) 158.5

loop_
_geom_torsion_atom_site_label_1
_geom_torsion_atom_site_label_2
_geom_torsion_atom_site_label_3
_geom_torsion_atom_site_label_4
_geom_torsion_site_symmetry_1
_geom_torsion_site_symmetry_2
_geom_torsion_site_symmetry_3
_geom_torsion_site_symmetry_4
_geom_torsion
_geom_torsion_publ_flag
C13 O1 C1 C7 . . . . -5.1(2) ?
C13 O1 C1 C2 . . . . 112.8(2) ?
C13 O1 C1 C6 . . . . -126.3(2) ?
O1 C1 C2 C3 . . . . 64.3(2) ?
C7 C1 C2 C3 . . . . 176.88(19) ?
C6 C1 C2 C3 . . . . -55.5(3) ?
C1 C2 C3 C4 . . . . 56.3(2) ?
C2 C3 C4 C5 . . . . -55.4(3) ?
C3 C4 C5 C6 . . . . 54.8(3) ?
C4 C5 C6 C1 . . . . -53.5(3) ?
O1 C1 C6 C5 . . . . -66.1(2) ?
C7 C1 C6 C5 . . . . 179.54(18) ?
C2 C1 C6 C5 . . . . 53.5(2) ?
C8 O3 C7 C12 . . . . 10.9(4) ?
C8 O3 C7 C1 . . . . -164.6(2) ?
O1 C1 C7 O3 . . . . -179.45(18) ?
C2 C1 C7 O3 . . . . 64.5(3) ?
C6 C1 C7 O3 . . . . -61.5(2) ?
O1 C1 C7 C12 . . . . 4.0(2) ?
C2 C1 C7 C12 . . . . -112.1(2) ?
C6 C1 C7 C12 . . . . 122.0(2) ?
C7 O3 C8 C9 . . . . 166.18(19) ?
O3 C8 C9 C10 . . . . -58.8(2) ?
C8 C9 C10 C11 . . . . -176.20(18) ?
O3 C7 C12 C13 . . . . -177.1(2) ?
C1 C7 C12 C13 . . . . -1.5(3) ?
O3 C7 C12 C14 . . . . 0.6(5) ?
C1 C7 C12 C14 . . . . 176.3(2) ?
C1 O1 C13 O2 . . . . -174.7(2) ?
C1 O1 C13 C12 . . . . 4.5(3) ?
C7 C12 C13 O2 . . . . 177.3(3) ?
C14 C12 C13 O2 . . . . -0.8(4) ?
C7 C12 C13 O1 . . . . -1.9(3) ?
C14 C12 C13 O1 . . . . -179.97(19) ?
C7 C12 C14 C19 . . . . 84.9(3) ?
C13 C12 C14 C19 . . . . -97.6(3) ?
C7 C12 C14 C15 . . . . -99.4(3) ?
C13 C12 C14 C15 . . . . 78.1(3) ?
C19 C14 C15 C16 . . . . 2.1(3) ?
C12 C14 C15 C16 . . . . -173.8(2) ?
C19 C14 C15 Cl1 . . . . -178.01(16) ?
C12 C14 C15 Cl1 . . . . 6.0(3) ?
C14 C15 C16 C17 . . . . 0.1(3) ?
Cl1 C15 C16 C17 . . . . -179.75(17) ?
C15 C16 C17 C18 . . . . -2.6(4) ?
C15 C16 C17 Cl2 . . . . 176.63(17) ?
C16 C17 C18 C19 . . . . 2.8(4) ?
Cl2 C17 C18 C19 . . . . -176.49(18) ?
C17 C18 C19 C14 . . . . -0.4(4) ?
C15 C14 C19 C18 . . . . -2.0(3) ?
C12 C14 C19 C18 . . . . 173.9(2) ?

loop_
_cod_related_entry_id
_cod_related_entry_database
_cod_related_entry_code
1 ChemSpider 24741539
